data_1520541
loop_
_publ_author_name
'M Fakhfakh'
'S Ammar-Merah'
'N Jouini'

_publ_section_title
;
 The compound Tl4Cu4(P2O7)3, a new three-dimensional structure with
 interconnected tunnels
;
_journal_name_full 'Solid State Sciences'
_journal_page_first 587
_journal_page_last 594
_journal_paper_doi 10.1016/S1293-2558(00)01060-8
_journal_volume 2
_journal_year 2000
_chemical_formula_sum 'Cu4 O21 P6 Tl4'
_chemical_formula_weight 1593.55
_space_group_IT_number 54
_symmetry_cell_setting orthorhombic
_symmetry_Int_Tables_number 54
_symmetry_space_group_name_Hall '-P 2a 2ac'
_symmetry_space_group_name_H-M 'P c c a'
_cell_angle_alpha 90
_cell_angle_beta 90
_cell_angle_gamma 90
_cell_formula_units_Z 4
_cell_length_a 20.171(2)
_cell_length_b 10.558(1)
_cell_length_c 9.676(1)
_cell_volume 2060.7(4)
_diffrn_ambient_temperature 293
_diffrn_radiation_probe x-ray
_diffrn_radiation_type MoK\a
_diffrn_radiation_wavelength 0.71073
_exptl_absorpt_coefficient_mu 36.213
_exptl_crystal_density_diffrn 5.201
_exptl_crystal_F_000 2792
_refine_ls_goodness_of_fit_ref 1.103
_refine_ls_number_parameters 161
_refine_ls_number_reflns 1303
_refine_ls_R_factor_gt 0.040
_refine_ls_wR_factor_gt 0.093
_cod_data_source_file SSS-2000-2-587-594.cif
_cod_data_source_block 1
_cod_original_cell_volume 2035.3(3)
_cod_database_code 1520541

loop_
_symmetry_equiv_pos_site_id
_symmetry_equiv_pos_as_xyz
1 x,y,z
2 1/2-x,-y,z
3 1/2+x,-y,1/2-z
4 -x,y,1/2-z
5 -x,-y,-z
6 1/2+x,y,-z
7 1/2-x,y,1/2+z
8 x,-y,1/2+z

loop_
_atom_site_aniso_label
_atom_site_aniso_U_11
_atom_site_aniso_U_22
_atom_site_aniso_U_33
_atom_site_aniso_U_23
_atom_site_aniso_U_13
_atom_site_aniso_U_12
Tl1 0.0212(5) 0.0288(6) 0.0460(10) 0.0000 -0.0089(5) 0.0000
Tl2 0.0810(9) 0.0227(6) 0.0266(6) 0.0000 0.0000 -0.0085(6)
Tl3 0.0459(5) 0.0363(5) 0.0314(4) -0.0028(4) 0.0097(4) 0.0040(4)
Cu1 0.0095(8) 0.019(2) 0.032(2) 0.0100(9) 0.0020(8) 0.0029(7)
Cu2 0.0147(9) 0.0161(9) 0.0108(9) 0.0006(8) 0.0002(7) -0.0030(7)
P1 0.008(2) 0.014(2) 0.016(2) 0.001(2) 0.003(2) 0.000(2)
P2 0.017(2) 0.012(2) 0.013(2) 0.003(2) -0.004(2) 0.000(2)
P3 0.011(2) 0.017(2) 0.019(3) 0.008(2) -0.001(2) -0.001(2)
O1 0.012(5) 0.021(6) 0.013(5) -0.004(5) 0.008(5) 0.000(5)
O2 0.017(7) 0.003(7) 0.040(10) 0.0000 -0.016(8) 0.0000
O3 0.021(6) 0.031(7) 0.057(9) 0.029(7) -0.002(6) -0.004(6)
O4 0.022(6) 0.022(6) 0.015(6) 0.008(5) -0.005(5) -0.007(5)
O5 0.016(5) 0.017(6) 0.017(6) 0.002(5) 0.011(5) 0.001(5)
O6 0.013(5) 0.024(7) 0.045(8) 0.010(6) 0.003(5) 0.001(5)
O7 0.016(6) 0.035(7) 0.014(6) 0.06(5) -0.005(5) 0.006(5)
O8 0.012(6) 0.052(9) 0.020(7) -0.003(6) 0.005(5) 0.002(5)
O9 0.019(5) 0.014(6) 0.016(5) -0.001(5) 0.007(5) -0.002(5)
O10 0.023(6) 0.014(6) 0.042(8) 0.008(6) 0.006(6) 0.002(5)
O11 0.024(6) 0.011(6) 0.015(6) 0.007(5) -0.003(5) 0.002(5)

loop_
_atom_site_label
_atom_site_type_symbol
_atom_site_thermal_displace_type
_atom_site_fract_x
_atom_site_fract_y
_atom_site_fract_z
_atom_site_occupancy
_atom_site_U_iso_or_equiv
_atom_site_calc_flag
_atom_site_refinement_flags
_atom_site_disorder_assembly
_atom_site_disorder_group
Tl1 Tl Uani 0.50000 0.40280(10) 0.25000 1.000 0.0326(4) . . . .
Tl2 Tl Uani 0.75000 0.00000 0.1794(2) 1.000 0.0439(4) . . . .
Tl3 Tl Uani 0.89591(4) 0.25712(7) 0.33164(7) 1.000 0.0384(3) . . . .
Cu1 Cu Uani 0.91495(8) 0.1563(2) -0.0291(3) 1.000 0.0206(10) . . . .
Cu2 Cu Uani 0.32776(8) 0.3441(2) 0.3128(2) 1.000 0.0141(5) . . . .
P1 P Uani 0.7693(2) 0.2613(4) -0.0388(4) 1.000 0.0129(12) . . . .
P2 P Uani 0.6287(2) 0.5578(4) -0.0191(4) 1.000 0.0142(12) . . . .
P3 P Uani 0.9476(2) -0.0883(4) 0.1522(4) 1.000 0.0160(14) . . . .
O1 O Uani 0.7994(5) 0.3880(10) 0.029(2) 1.000 0.016(3) . . . .
O2 O Uani 0.00000 -0.013(2) 0.25000 1.000 0.020(5) . . . .
O3 O Uani 0.9032(6) 0.013(2) 0.095(2) 1.000 0.037(4) . . . .
O4 O Uani 0.3666(5) 0.4580(10) 0.175(2) 1.000 0.020(3) . . . .
O5 O Uani 0.5890(5) 0.1840(10) 0.246(2) 1.000 0.017(3) . . . .
O6 O Uani 0.8184(5) 0.1560(10) -0.015(2) 1.000 0.028(4) . . . .
O7 O Uani 0.7434(6) 0.288(2) 0.306(2) 1.000 0.022(4) . . . .
O8 O Uani 0.9889(4) -0.157(2) 0.040(2) 1.000 0.029(4) . . . .
O9 O Uani 0.7053(5) 0.2350(10) 0.039(2) 1.000 0.017(3) . . . .
O10 O Uani 0.5780(5) 0.6530(10) 0.027(2) 1.000 0.027(4) . . . .
O11 O Uani 0.6184(5) 0.4296(9) 0.046(2) 1.000 0.017(3) . . . .

loop_
_geom_angle_atom_site_label_1
_geom_angle_atom_site_label_2
_geom_angle_atom_site_label_3
_geom_angle
_geom_angle_site_symmetry_1
_geom_angle_site_symmetry_2
_geom_angle_site_symmetry_3
_geom_angle_publ_flag
O4 Tl1 O5 137.6(3) . . . yes
O4 Tl1 O4 156.4(3) . . 4_655 yes
O4 Tl1 O5 65.5(3) . . 4_655 yes
O4 Tl1 O5 65.5(3) 4_655 . . yes
O5 Tl1 O5 75.7(3) . . 4_655 yes
O4 Tl1 O5 137.6(3) 4_655 . 4_655 yes
O6 Tl2 O9 50.5(3) . . . yes
O6 Tl2 O6 97.6(5) . . 2_655 yes
O6 Tl2 O9 91.9(4) . . 2_655 yes
O6 Tl2 O9 91.9(4) 2_655 . . yes
O9 Tl2 O9 125.5(5) . . 2_655 yes
O6 Tl2 O9 50.5(3) 2_655 . 2_655 yes
O9 Tl3 O11 57.1(3) 7_655 . 7_655 yes
O3 Cu1 O6 80.5(6) . . . yes
O3 Cu1 O10 126.7(8) . . 2_665 yes
O3 Cu1 O8 99.1(7) . . 5_755 yes
O3 Cu1 O5 135.3(7) . . 7_654 yes
O6 Cu1 O10 92.9(4) . . 2_665 yes
O6 Cu1 O8 179.1(9) . . 5_755 yes
O5 Cu1 O6 91.9(6) 7_654 . . yes
O8 Cu1 O10 86.7(7) 5_755 . 2_665 yes
O5 Cu1 O10 97.6(6) 7_654 . 2_665 yes
O5 Cu1 O8 89.0(6) 7_654 . 5_755 yes
O4 Cu2 O5 89.5(5) . . 4_655 yes
O4 Cu2 O7 94.6(7) . . 4_655 yes
O4 Cu2 O9 175.3(6) . . 4_655 yes
O4 Cu2 O11 88.3(6) . . 4_655 yes
O5 Cu2 O7 99.2(7) 4_655 . 4_655 yes
O5 Cu2 O9 89.9(5) 4_655 . 4_655 yes
O5 Cu2 O11 95.7(5) 4_655 . 4_655 yes
O7 Cu2 O9 90.1(7) 4_655 . 4_655 yes
O7 Cu2 O11 164.8(6) 4_655 . 4_655 yes
O9 Cu2 O11 87.1(6) 4_655 . 4_655 yes
O1 P1 O6 107.7(7) . . . yes
O1 P1 O9 105.7(8) . . . yes
O1 P1 O7 107.8(10) . . 7_654 yes
O6 P1 O9 110.4(7) . . . yes
O6 P1 O7 113.0(10) . . 7_654 yes
O7 P1 O9 111.9(8) 7_654 . . yes
O10 P2 O11 112.5(8) . . . yes
O1 P2 O10 106.7(7) 2_665 . . yes
O4 P2 O10 114.2(9) 5_665 . . yes
O1 P2 O11 108.6(7) 2_665 . . yes
O4 P2 O11 108.9(8) 5_665 . . yes
O1 P2 O4 105.5(8) 2_665 . 5_665 yes
O3 P3 O8 113.3(10) . . . yes
O2 P3 O3 104.7(10) 1_655 . . yes
O3 P3 O5 113.4(8) . . 2_655 yes
O2 P3 O8 106.7(6) 1_655 . . yes
O5 P3 O8 111.2(9) 2_655 . . yes
O2 P3 O5 106.8(8) 1_655 . 2_655 yes
P1 O1 P2 120.8(10) . . 2_665 yes
P3 O2 P3 121.5(13) 1_455 . 4_655 yes
Cu1 O3 P3 135.2(9) . . . yes
Tl1 O4 Cu2 94.5(5) . . . yes
Tl1 O4 P2 99.9(6) . . 5_665 yes
Cu2 O4 P2 129.3(7) . . 5_665 yes
Tl1 O5 P3 103.3(6) . . 2_655 yes
Tl1 O5 Cu2 83.0(3) . . 4_655 yes
Tl1 O5 Cu1 94.0(5) . . 7_655 yes
Cu2 O5 P3 129.9(10) 4_655 . 2_655 yes
Cu1 O5 P3 118.5(7) 7_655 . 2_655 yes
Cu1 O5 Cu2 110.3(6) 7_655 . 4_655 yes
Tl2 O6 Cu1 121.9(6) . . . yes
Tl2 O6 P1 102.1(6) . . . yes
Cu1 O6 P1 130.1(7) . . . yes
Cu2 O7 P1 120.6(8) 4_655 . 7_655 yes
Cu1 O8 P3 125.0(10) 5_755 . . yes
Tl2 O9 P1 97.0(5) . . . yes
Tl2 O9 Cu2 105.1(7) . . 4_655 yes
Cu2 O9 P1 123.0(7) 4_655 . . yes
Cu1 O10 P2 121.4(8) 2_665 . . yes
Cu2 O11 P2 128.8(7) 4_655 . . yes

loop_
_geom_bond_atom_site_label_1
_geom_bond_atom_site_label_2
_geom_bond_distance
_geom_bond_site_symmetry_1
_geom_bond_site_symmetry_2
_geom_bond_publ_flag
Tl1 O4 2.847(11) . . yes
Tl1 O5 2.926(10) . . yes
Tl1 O4 2.847(11) . 4_655 yes
Tl1 O5 2.926(10) . 4_655 yes
Tl2 O6 2.856(15) . . yes
Tl2 O9 2.969(13) . . yes
Tl2 O6 2.856(15) . 2_655 yes
Tl2 O9 2.969(13) . 2_655 yes
Tl3 O9 2.872(15) . 7_655 yes
Tl3 O11 2.775(16) . 7_655 yes
Cu1 O3 1.95(2) . . yes
Cu1 O6 1.952(10) . . yes
Cu1 O10 2.090(12) . 2_665 yes
Cu1 O8 1.942(8) . 5_755 yes
Cu1 O5 2.197(19) . 7_654 yes
Cu2 O4 1.959(15) . . yes
Cu2 O5 2.450(11) . 4_655 yes
Cu2 O7 1.932(16) . 4_655 yes
Cu2 O9 1.957(16) . 4_655 yes
Cu2 O11 1.965(15) . 4_655 yes
P1 O1 1.609(13) . . yes
P1 O6 1.507(11) . . yes
P1 O9 1.520(14) . . yes
P1 O7 1.55(2) . 7_654 yes
P2 O10 1.502(12) . . yes
P2 O11 1.507(13) . . yes
P2 O1 1.627(12) . 2_665 yes
P2 O4 1.52(2) . 5_665 yes
P3 O3 1.501(19) . . yes
P3 O8 1.549(18) . . yes
P3 O2 1.626(11) . 1_655 yes
P3 O5 1.546(15) . 2_655 yes

loop_
_geom_torsion_atom_site_label_1
_geom_torsion_atom_site_label_2
_geom_torsion_atom_site_label_3
_geom_torsion_atom_site_label_4
_geom_torsion
_geom_torsion_site_symmetry_1
_geom_torsion_site_symmetry_2
_geom_torsion_site_symmetry_3
_geom_torsion_site_symmetry_4
_geom_torsion_publ_flag
O5 Tl1 O4 Cu2 64.6(10) . . . . no
O5 Tl1 O4 P2 -66.6(9) . . . 5_665 no
O4 Tl1 O4 Cu2 -130.2(11) 4_655 . . . no
O5 Tl1 O4 Cu2 38.9(5) 4_655 . . . no
O4 Tl1 O5 P3 13.8(12) . . . 2_655 no
O4 Tl1 O5 Cu2 143.3(6) . . . 4_655 no
O4 Tl1 O5 Cu1 -106.8(7) . . . 7_655 no
O4 Tl1 O5 Cu2 -30.3(5) . . 4_655 . no
O5 Tl1 O5 Cu2 167.4(6) . . 4_655 . no
O9 Tl2 O6 Cu1 157.9(11) . . . . no
O9 Tl2 O6 P1 2.6(6) . . . . no
O6 Tl2 O6 Cu1 -115.9(7) 2_655 . . . no
O6 Tl2 O6 P1 88.8(7) 2_655 . . . no
O9 Tl2 O6 Cu1 -65.5(8) 2_655 . . . no
O9 Tl2 O6 P1 139.2(8) 2_655 . . . no
O6 Tl2 O9 P1 -2.5(6) . . . . no
O6 Tl2 O9 Cu2 -129.5(7) . . . 4_655 no
O6 Tl2 O9 P1 -100.8(7) 2_655 . . . no
O9 Tl2 O9 P1 -60.1(8) 2_655 . . . no
O6 Cu1 O3 P3 170.5(18) . . . . no
O10 Cu1 O3 P3 -103.0(17) 2_665 . . . no
O8 Cu1 O3 P3 -10.3(19) 5_755 . . . no
O5 Cu1 O3 P3 87.5(17) 7_654 . . . no
O3 Cu1 O6 Tl2 9.3(8) . . . . no
O3 Cu1 O6 P1 157.0(16) . . . . no
O10 Cu1 O6 Tl2 -117.4(8) 2_665 . . . no
O10 Cu1 O6 P1 30.4(15) 2_665 . . . no
O5 Cu1 O6 Tl2 144.9(7) 7_654 . . . no
O5 Cu1 O6 P1 -67.3(14) 7_654 . . . no
O3 Cu1 O10 P2 -116.9(11) . . 2_665 2_665 no
O6 Cu1 O10 P2 -36.6(12) . . 2_665 2_665 no
O3 Cu1 O8 P3 93.1(15) . . 5_755 5_755 no
O3 Cu1 O5 P3 -46.4(10) . . 7_654 8_554 no
O6 Cu1 O5 P3 -124.7(7) . . 7_654 8_554 no
O5 Cu2 O4 Tl1 -43.0(5) 4_655 . . . no
O5 Cu2 O4 P2 63.7(9) 4_655 . . 5_665 no
O7 Cu2 O4 Tl1 -142.2(6) 4_655 . . . no
O7 Cu2 O4 P2 -35.5(10) 4_655 . . 5_665 no
O11 Cu2 O4 Tl1 52.8(5) 4_655 . . . no
O11 Cu2 O4 P2 159.4(8) 4_655 . . 5_665 no
O4 Cu2 O5 Tl1 41.8(6) . . 4_655 . no
O4 Cu2 O11 P2 75.7(12) . . 4_655 4_655 no
O6 P1 O1 P2 57.7(14) . . . 2_665 no
O9 P1 O1 P2 175.6(10) . . . 2_665 no
O7 P1 O1 P2 -64.6(11) 7_654 . . 2_665 no
O1 P1 O6 Tl2 110.7(8) . . . . no
O1 P1 O6 Cu1 -41.7(17) . . . . no
O9 P1 O6 Tl2 -4.1(10) . . . . no
O9 P1 O6 Cu1 -156.6(13) . . . . no
O7 P1 O6 Tl2 -130.3(8) 7_654 . . . no
O7 P1 O6 Cu1 77.3(15) 7_654 . . . no
O1 P1 O9 Tl2 -112.2(7) . . . . no
O1 P1 O9 Cu2 0.9(12) . . . 4_655 no
O6 P1 O9 Tl2 3.9(9) . . . . no
O6 P1 O9 Cu2 117.0(10) . . . 4_655 no
O7 P1 O9 Tl2 130.7(9) 7_654 . . . no
O7 P1 O9 Cu2 -116.2(12) 7_654 . . 4_655 no
O11 P2 O10 Cu1 173.5(10) . . . 2_665 no
O1 P2 O10 Cu1 54.5(13) 2_665 . . 2_665 no
O4 P2 O10 Cu1 -61.6(11) 5_665 . . 2_665 no
O10 P2 O11 Cu2 -109.3(11) . . . 4_655 no
O1 P2 O11 Cu2 8.6(14) 2_665 . . 4_655 no
O4 P2 O11 Cu2 123.0(11) 5_665 . . 4_655 no
O10 P2 O1 P1 -66.7(13) . . 2_665 2_665 no
O11 P2 O1 P1 171.8(10) . . 2_665 2_665 no
O10 P2 O4 Cu2 73.9(9) . . 5_665 5_665 no
O11 P2 O4 Cu2 -159.4(7) . . 5_665 5_665 no
O8 P3 O3 Cu1 -50.2(19) . . . . no
O2 P3 O3 Cu1 65.7(17) 1_655 . . . no
O5 P3 O3 Cu1 -178.3(14) 2_655 . . . no
O3 P3 O8 Cu1 117.4(14) . . . 5_755 no
O5 P3 O8 Cu1 -113.4(13) 2_655 . . 5_755 no
